data_7156739
loop_
_publ_author_name
'Chaumont-Olive, Pauline'
'Maddaluno, Jacques'
'Harrison-Marchand, Anne'

_publ_section_title
;
 Total synthesis of spiromastilactone A.
;
_journal_issue 15
_journal_name_full 'Organic &amp; biomolecular chemistry'
_journal_page_first 3819
_journal_page_last 3824
_journal_paper_doi 10.1039/c9ob00547a
_journal_volume 17
_journal_year 2019
_chemical_compound_source 'synthesis as described'
_chemical_formula_moiety 'C26 H49 N O4 si2'
_chemical_formula_sum 'C26 H49 N O4 Si2'
_chemical_formula_weight 495.84
_space_group_IT_number 14
_space_group_name_Hall '-P 2yab'
_space_group_name_H-M_alt 'P 1 21/a 1'
_symmetry_cell_setting monoclinic
_symmetry_Int_Tables_number 14
_symmetry_space_group_name_Hall '-P 2yab'
_symmetry_space_group_name_H-M 'P 1 21/a 1'
_atom_sites_solution_hydrogens geom
_atom_sites_solution_primary direct
_atom_sites_solution_secondary difmap
_audit_conform_dict_location ftp://ftp.iucr.org/pub/cif_core.dic
_audit_conform_dict_name cif_core.dic
_audit_conform_dict_version 2.4.3
_audit_creation_date 2018-10-25T17:19:20-00:00
_audit_creation_method 'WinGX routine CIF_UPDATE'
_audit_update_record
;
2019-02-11 deposited with the CCDC.    2019-03-21 downloaded from the CCDC.
;
_cell_angle_alpha 90
_cell_angle_beta 96.173(3)
_cell_angle_gamma 90
_cell_formula_units_Z 4
_cell_length_a 12.4339(19)
_cell_length_b 19.941(3)
_cell_length_c 12.7210(19)
_cell_measurement_reflns_used 2549
_cell_measurement_temperature 293(2)
_cell_measurement_theta_max 26.42
_cell_measurement_theta_min 1.91
_cell_measurement_wavelength 0.71073
_cell_volume 3135.8(8)
_computing_molecular_graphics 'Ortep-3 for Windows (Farrugia, 1997)'
_computing_publication_material 'WinGX publication routines (Farrugia, 1999)'
_computing_structure_refinement 'SHELXL-97 (Sheldrick, 2008)'
_computing_structure_solution 'SHELXD (Sheldrick, 2002)'
_diffrn_ambient_temperature 293(2)
_diffrn_measured_fraction_theta_full 0.997
_diffrn_measured_fraction_theta_max 0.997
_diffrn_measurement_device_type 'SMART APEX I Bruker'
_diffrn_radiation_monochromator graphite
_diffrn_radiation_probe x-ray
_diffrn_radiation_type MoK\a
_diffrn_radiation_wavelength 0.71073
_diffrn_reflns_av_R_equivalents 0.0912
_diffrn_reflns_av_unetI/netI 0.0938
_diffrn_reflns_limit_h_max 15
_diffrn_reflns_limit_h_min -15
_diffrn_reflns_limit_k_max 24
_diffrn_reflns_limit_k_min -24
_diffrn_reflns_limit_l_max 15
_diffrn_reflns_limit_l_min -15
_diffrn_reflns_number 24651
_diffrn_reflns_theta_full 26.42
_diffrn_reflns_theta_max 26.42
_diffrn_reflns_theta_min 1.91
_exptl_absorpt_coefficient_mu 0.14
_exptl_absorpt_correction_type none
_exptl_crystal_colour colourless
_exptl_crystal_density_diffrn 1.05
_exptl_crystal_density_method 'not measured'
_exptl_crystal_description prism
_exptl_crystal_F_000 1088
_exptl_crystal_size_max 0
_exptl_crystal_size_mid 0
_exptl_crystal_size_min 0
_refine_diff_density_max 0.572
_refine_diff_density_min -0.227
_refine_diff_density_rms 0.046
_refine_ls_extinction_method none
_refine_ls_goodness_of_fit_ref 1.014
_refine_ls_hydrogen_treatment constr
_refine_ls_matrix_type full
_refine_ls_number_parameters 312
_refine_ls_number_reflns 6430
_refine_ls_number_restraints 0
_refine_ls_restrained_S_all 1.014
_refine_ls_R_factor_all 0.1895
_refine_ls_R_factor_gt 0.0786
_refine_ls_shift/su_max 0
_refine_ls_shift/su_mean 0
_refine_ls_structure_factor_coef Fsqd
_refine_ls_weighting_details 'calc w=1/[\s^2^(Fo^2^)+(0.1000P)^2^+0.0000P] where P=(Fo^2^+2Fc^2^)/3'
_refine_ls_weighting_scheme calc
_refine_ls_wR_factor_gt 0.1887
_refine_ls_wR_factor_ref 0.2425
_reflns_number_gt 2549
_reflns_number_total 6430
_reflns_threshold_expression >2\s(I)
_cod_data_source_file c9ob00547a2.cif
_cod_data_source_block pc792a
_cod_depositor_comments 'Adding full bibliography for 7156738--7156739.cif.'
_cod_original_cell_volume 3135.7(8)
_cod_original_sg_symbol_H-M 'P 21/a'
_cod_database_code 7156739

loop_
_symmetry_equiv_pos_as_xyz
'x, y, z'
'-x+1/2, y+1/2, -z'
'-x, -y, -z'
'x-1/2, -y-1/2, z'

loop_
_atom_site_label
_atom_site_type_symbol
_atom_site_fract_x
_atom_site_fract_y
_atom_site_fract_z
_atom_site_U_iso_or_equiv
_atom_site_adp_type
_atom_site_occupancy
_atom_site_symmetry_multiplicity
_atom_site_calc_flag
_atom_site_refinement_flags
C9 C 0.6304(5) -0.1058(3) 0.7865(4) 0.1286(19) Uani 1 1 d .
H9A H 0.6696 -0.0664 0.8113 0.193 Uiso 1 1 calc R
H9B H 0.6545 -0.1434 0.8299 0.193 Uiso 1 1 calc R
H9C H 0.5545 -0.0988 0.7901 0.193 Uiso 1 1 calc R
C1 C 0.5735(3) -0.14250(19) 0.3217(3) 0.0661(10) Uani 1 1 d .
C2 C 0.6654(3) -0.11998(19) 0.2789(3) 0.0697(11) Uani 1 1 d .
H2 H 0.6779 -0.1321 0.2107 0.084 Uiso 1 1 calc R
C3 C 0.7373(3) -0.07963(19) 0.3390(3) 0.0672(10) Uani 1 1 d .
C4 C 0.7184(3) -0.06163(18) 0.4402(3) 0.0683(10) Uani 1 1 d .
H4 H 0.7676 -0.0339 0.4797 0.082 Uiso 1 1 calc R
C5 C 0.6280(3) -0.08387(18) 0.4841(3) 0.0618(10) Uani 1 1 d .
C6 C 0.5550(3) -0.12624(17) 0.4243(3) 0.0607(9) Uani 1 1 d .
C7 C 0.6110(3) -0.06472(19) 0.5964(3) 0.0719(11) Uani 1 1 d .
H7 H 0.5338 -0.0569 0.6006 0.086 Uiso 1 1 calc R
C8 C 0.6502(4) -0.1196(2) 0.6731(3) 0.0886(13) Uani 1 1 d .
H8A H 0.6142 -0.1612 0.6505 0.106 Uiso 1 1 calc R
H8B H 0.7272 -0.1259 0.6703 0.106 Uiso 1 1 calc R
C10 C 0.4552(3) -0.1517(2) 0.4678(3) 0.0666(10) Uani 1 1 d .
C11 C 0.5418(3) -0.2634(2) 0.4948(3) 0.0829(12) Uani 1 1 d .
H11A H 0.5594 -0.2812 0.5655 0.099 Uiso 1 1 calc R
H11B H 0.6044 -0.2388 0.4763 0.099 Uiso 1 1 calc R
C12 C 0.5206(4) -0.3211(2) 0.4189(4) 0.1209(18) Uani 1 1 d .
H12A H 0.46 -0.3466 0.4376 0.181 Uiso 1 1 calc R
H12B H 0.5834 -0.3494 0.4223 0.181 Uiso 1 1 calc R
H12C H 0.5048 -0.3041 0.3483 0.181 Uiso 1 1 calc R
C13 C 0.3547(4) -0.2406(2) 0.5423(4) 0.0981(14) Uani 1 1 d .
H13A H 0.3399 -0.2866 0.5202 0.118 Uiso 1 1 calc R
H13B H 0.293 -0.2135 0.5157 0.118 Uiso 1 1 calc R
C14 C 0.3686(4) -0.2375(3) 0.6608(4) 0.1211(17) Uani 1 1 d .
H14A H 0.4277 -0.2659 0.6876 0.182 Uiso 1 1 calc R
H14B H 0.3034 -0.2525 0.6876 0.182 Uiso 1 1 calc R
H14C H 0.3837 -0.1921 0.6831 0.182 Uiso 1 1 calc R
C15 C 0.2729(4) -0.1735(4) 0.2271(5) 0.198(4) Uani 1 1 d .
H15A H 0.2587 -0.2203 0.2368 0.298 Uiso 1 1 calc R
H15B H 0.2155 -0.1543 0.1801 0.298 Uiso 1 1 calc R
H15C H 0.2772 -0.151 0.2941 0.298 Uiso 1 1 calc R
C16 C 0.4260(6) -0.0759(3) 0.1288(6) 0.197(4) Uani 1 1 d .
H16A H 0.4473 -0.0493 0.1904 0.296 Uiso 1 1 calc R
H16B H 0.3601 -0.0584 0.0929 0.296 Uiso 1 1 calc R
H16C H 0.4818 -0.0746 0.0823 0.296 Uiso 1 1 calc R
C17 C 0.4115(4) -0.2253(3) 0.0610(3) 0.0951(14) Uani 1 1 d .
C18 C 0.3972(7) -0.2951(3) 0.0978(5) 0.197(4) Uani 1 1 d .
H18A H 0.3888 -0.3247 0.0381 0.296 Uiso 1 1 calc R
H18B H 0.3339 -0.2974 0.1348 0.296 Uiso 1 1 calc R
H18C H 0.4595 -0.3082 0.1444 0.296 Uiso 1 1 calc R
C19 C 0.3242(5) -0.2101(4) -0.0311(4) 0.173(3) Uani 1 1 d .
H19A H 0.315 -0.2485 -0.0768 0.26 Uiso 1 1 calc R
H19B H 0.3461 -0.1723 -0.0703 0.26 Uiso 1 1 calc R
H19C H 0.257 -0.2002 -0.0036 0.26 Uiso 1 1 calc R
C20 C 0.5239(5) -0.2183(4) 0.0186(5) 0.187(3) Uani 1 1 d .
H20A H 0.579 -0.2355 0.0702 0.28 Uiso 1 1 calc R
H20B H 0.5379 -0.1719 0.0055 0.28 Uiso 1 1 calc R
H20C H 0.5239 -0.2432 -0.0459 0.28 Uiso 1 1 calc R
C21 C 0.7508(6) 0.0757(3) 0.2681(6) 0.203(4) Uani 1 1 d .
H21A H 0.6761 0.0636 0.252 0.305 Uiso 1 1 calc R
H21B H 0.7647 0.1169 0.233 0.305 Uiso 1 1 calc R
H21C H 0.7667 0.0813 0.3431 0.305 Uiso 1 1 calc R
C22 C 0.7885(5) -0.0139(3) 0.0819(4) 0.153(2) Uani 1 1 d .
H22A H 0.8249 -0.0538 0.0626 0.23 Uiso 1 1 calc R
H22B H 0.8041 0.0222 0.0359 0.23 Uiso 1 1 calc R
H22C H 0.7119 -0.0218 0.0752 0.23 Uiso 1 1 calc R
C23 C 0.9819(4) 0.0305(3) 0.2320(4) 0.1055(16) Uani 1 1 d .
C24 C 1.0476(4) -0.0275(3) 0.1975(5) 0.147(2) Uani 1 1 d .
H24A H 1.0217 -0.0397 0.1263 0.22 Uiso 1 1 calc R
H24B H 1.0405 -0.065 0.2435 0.22 Uiso 1 1 calc R
H24C H 1.1223 -0.0146 0.2008 0.22 Uiso 1 1 calc R
C25 C 0.9992(5) 0.0924(3) 0.1655(5) 0.146(2) Uani 1 1 d .
H25A H 1.075 0.1025 0.1701 0.219 Uiso 1 1 calc R
H25B H 0.961 0.1297 0.1914 0.219 Uiso 1 1 calc R
H25C H 0.9724 0.0838 0.0932 0.219 Uiso 1 1 calc R
C26 C 1.0202(6) 0.0466(4) 0.3528(5) 0.194(3) Uani 1 1 d .
H26A H 1.0133 0.007 0.3945 0.291 Uiso 1 1 calc R
H26B H 0.976 0.0816 0.377 0.291 Uiso 1 1 calc R
H26C H 1.0944 0.0608 0.3598 0.291 Uiso 1 1 calc R
N1 N 0.4512(2) -0.21665(16) 0.4962(2) 0.0734(9) Uani 1 1 d .
O1 O 0.5025(2) -0.18400(13) 0.26201(19) 0.0765(8) Uani 1 1 d .
O2 O 0.82913(19) -0.05772(13) 0.2979(2) 0.0789(8) Uani 1 1 d .
O3 O 0.6697(2) -0.00647(13) 0.6305(2) 0.0862(8) Uani 1 1 d .
H3 H 0.643 0.0262 0.5984 0.129 Uiso 1 1 calc R
O4 O 0.3786(2) -0.11315(13) 0.4764(2) 0.0811(8) Uani 1 1 d .
Si1 Si 0.83653(10) 0.00900(7) 0.22276(11) 0.0970(5) Uani 1 1 d .
Si2 Si 0.40422(11) -0.16355(7) 0.16895(11) 0.0987(5) Uani 1 1 d .

loop_
_atom_site_aniso_label
_atom_site_aniso_U_11
_atom_site_aniso_U_22
_atom_site_aniso_U_33
_atom_site_aniso_U_23
_atom_site_aniso_U_13
_atom_site_aniso_U_12
C9 0.180(6) 0.119(4) 0.087(4) 0.021(3) 0.017(3) -0.001(4)
C1 0.054(2) 0.064(2) 0.079(3) 0.000(2) 0.000(2) -0.0036(19)
C2 0.062(3) 0.074(3) 0.075(3) 0.000(2) 0.012(2) 0.000(2)
C3 0.052(2) 0.069(3) 0.079(3) 0.014(2) 0.005(2) 0.001(2)
C4 0.057(2) 0.068(2) 0.078(3) 0.004(2) -0.004(2) -0.012(2)
C5 0.053(2) 0.058(2) 0.073(3) 0.007(2) 0.003(2) 0.0004(19)
C6 0.051(2) 0.060(2) 0.071(3) 0.002(2) 0.0050(19) -0.0020(18)
C7 0.068(3) 0.067(3) 0.079(3) -0.005(2) 0.003(2) -0.007(2)
C8 0.109(4) 0.078(3) 0.078(3) 0.009(2) 0.006(2) -0.008(3)
C10 0.059(3) 0.066(3) 0.074(3) 0.005(2) 0.004(2) -0.004(2)
C11 0.074(3) 0.069(3) 0.106(3) 0.007(2) 0.010(2) 0.001(2)
C12 0.154(5) 0.079(3) 0.126(4) -0.013(3) 0.002(4) 0.014(3)
C13 0.078(3) 0.084(3) 0.135(4) 0.015(3) 0.028(3) -0.017(2)
C14 0.137(5) 0.104(4) 0.130(5) 0.006(3) 0.048(4) -0.010(3)
C15 0.066(3) 0.343(11) 0.185(6) -0.121(6) 0.008(4) 0.018(5)
C16 0.240(8) 0.084(4) 0.234(7) 0.007(4) -0.132(6) 0.024(4)
C17 0.090(3) 0.112(4) 0.081(3) -0.009(3) 0.001(3) -0.006(3)
C18 0.360(12) 0.096(5) 0.132(5) -0.022(4) 0.011(6) -0.047(6)
C19 0.166(6) 0.217(7) 0.121(4) -0.037(5) -0.056(4) 0.012(5)
C20 0.135(6) 0.285(10) 0.149(5) -0.069(6) 0.052(4) -0.017(6)
C21 0.225(8) 0.138(5) 0.275(9) 0.082(6) 0.152(7) 0.100(5)
C22 0.149(5) 0.186(6) 0.114(4) 0.045(4) -0.036(4) -0.035(5)
C23 0.099(4) 0.101(4) 0.118(4) 0.020(3) 0.021(3) -0.030(3)
C24 0.081(4) 0.149(5) 0.218(7) 0.036(5) 0.052(4) 0.009(4)
C25 0.154(5) 0.121(4) 0.167(5) 0.033(4) 0.041(4) -0.052(4)
C26 0.183(7) 0.254(9) 0.133(5) -0.004(5) -0.039(5) -0.103(6)
N1 0.056(2) 0.066(2) 0.098(2) 0.0125(18) 0.0100(17) -0.0083(17)
O1 0.0691(17) 0.0766(18) 0.0816(17) -0.0062(14) -0.0018(14) -0.0111(14)
O2 0.0523(16) 0.0823(18) 0.105(2) 0.0236(15) 0.0205(14) -0.0025(13)
O3 0.099(2) 0.0734(18) 0.0828(19) -0.0010(15) -0.0079(15) -0.0042(17)
O4 0.0590(17) 0.0770(19) 0.110(2) 0.0102(16) 0.0201(15) 0.0083(15)
Si1 0.0793(9) 0.0917(10) 0.1233(11) 0.0288(8) 0.0263(8) 0.0086(7)
Si2 0.0802(9) 0.0986(10) 0.1114(10) -0.0219(8) -0.0168(8) 0.0099(7)

loop_
_atom_type_symbol
_atom_type_description
_atom_type_scat_dispersion_real
_atom_type_scat_dispersion_imag
_atom_type_scat_source
C C 0.0033 0.0016 'International Tables Vol C Tables 4.2.6.8 and 6.1.1.4'
H H 0 0 'International Tables Vol C Tables 4.2.6.8 and 6.1.1.4'
N N 0.0061 0.0033 'International Tables Vol C Tables 4.2.6.8 and 6.1.1.4'
O O 0.0106 0.006 'International Tables Vol C Tables 4.2.6.8 and 6.1.1.4'
Si Si 0.0817 0.0704 'International Tables Vol C Tables 4.2.6.8 and 6.1.1.4'

loop_
_geom_angle_atom_site_label_1
_geom_angle_atom_site_label_2
_geom_angle_atom_site_label_3
_geom_angle
C8 C9 H9A 109.5
C8 C9 H9B 109.5
H9A C9 H9B 109.5
C8 C9 H9C 109.5
H9A C9 H9C 109.5
H9B C9 H9C 109.5
O1 C1 C2 118.9(4)
O1 C1 C6 119.8(3)
C2 C1 C6 121.3(4)
C3 C2 C1 119.0(4)
C3 C2 H2 120.5
C1 C2 H2 120.5
O2 C3 C2 119.4(4)
O2 C3 C4 120.2(4)
C2 C3 C4 120.4(4)
C5 C4 C3 121.4(4)
C5 C4 H4 119.3
C3 C4 H4 119.3
C4 C5 C6 118.8(3)
C4 C5 C7 120.1(3)
C6 C5 C7 121.0(3)
C1 C6 C5 119.2(3)
C1 C6 C10 119.7(3)
C5 C6 C10 121.1(3)
O3 C7 C8 106.1(3)
O3 C7 C5 112.2(3)
C8 C7 C5 111.0(3)
O3 C7 H7 109.2
C8 C7 H7 109.2
C5 C7 H7 109.2
C9 C8 C7 114.2(4)
C9 C8 H8A 108.7
C7 C8 H8A 108.7
C9 C8 H8B 108.7
C7 C8 H8B 108.7
H8A C8 H8B 107.6
O4 C10 N1 121.5(4)
O4 C10 C6 119.9(3)
N1 C10 C6 118.6(3)
N1 C11 C12 114.3(3)
N1 C11 H11A 108.7
C12 C11 H11A 108.7
N1 C11 H11B 108.7
C12 C11 H11B 108.7
H11A C11 H11B 107.6
C11 C12 H12A 109.5
C11 C12 H12B 109.5
H12A C12 H12B 109.5
C11 C12 H12C 109.5
H12A C12 H12C 109.5
H12B C12 H12C 109.5
N1 C13 C14 112.1(4)
N1 C13 H13A 109.2
C14 C13 H13A 109.2
N1 C13 H13B 109.2
C14 C13 H13B 109.2
H13A C13 H13B 107.9
C13 C14 H14A 109.5
C13 C14 H14B 109.5
H14A C14 H14B 109.5
C13 C14 H14C 109.5
H14A C14 H14C 109.5
H14B C14 H14C 109.5
Si2 C15 H15A 109.5
Si2 C15 H15B 109.5
H15A C15 H15B 109.5
Si2 C15 H15C 109.5
H15A C15 H15C 109.5
H15B C15 H15C 109.5
Si2 C16 H16A 109.5
Si2 C16 H16B 109.5
H16A C16 H16B 109.5
Si2 C16 H16C 109.5
H16A C16 H16C 109.5
H16B C16 H16C 109.5
C18 C17 C19 109.0(5)
C18 C17 C20 109.6(5)
C19 C17 C20 107.8(5)
C18 C17 Si2 111.8(4)
C19 C17 Si2 110.3(4)
C20 C17 Si2 108.3(3)
C17 C18 H18A 109.5
C17 C18 H18B 109.5
H18A C18 H18B 109.5
C17 C18 H18C 109.5
H18A C18 H18C 109.5
H18B C18 H18C 109.5
C17 C19 H19A 109.5
C17 C19 H19B 109.5
H19A C19 H19B 109.5
C17 C19 H19C 109.5
H19A C19 H19C 109.5
H19B C19 H19C 109.5
C17 C20 H20A 109.5
C17 C20 H20B 109.5
H20A C20 H20B 109.5
C17 C20 H20C 109.5
H20A C20 H20C 109.5
H20B C20 H20C 109.5
Si1 C21 H21A 109.5
Si1 C21 H21B 109.5
H21A C21 H21B 109.5
Si1 C21 H21C 109.5
H21A C21 H21C 109.5
H21B C21 H21C 109.5
Si1 C22 H22A 109.5
Si1 C22 H22B 109.5
H22A C22 H22B 109.5
Si1 C22 H22C 109.5
H22A C22 H22C 109.5
H22B C22 H22C 109.5
C24 C23 C25 110.3(4)
C24 C23 C26 108.7(5)
C25 C23 C26 109.2(5)
C24 C23 Si1 111.1(4)
C25 C23 Si1 110.3(4)
C26 C23 Si1 107.3(4)
C23 C24 H24A 109.5
C23 C24 H24B 109.5
H24A C24 H24B 109.5
C23 C24 H24C 109.5
H24A C24 H24C 109.5
H24B C24 H24C 109.5
C23 C25 H25A 109.5
C23 C25 H25B 109.5
H25A C25 H25B 109.5
C23 C25 H25C 109.5
H25A C25 H25C 109.5
H25B C25 H25C 109.5
C23 C26 H26A 109.5
C23 C26 H26B 109.5
H26A C26 H26B 109.5
C23 C26 H26C 109.5
H26A C26 H26C 109.5
H26B C26 H26C 109.5
C10 N1 C11 124.0(3)
C10 N1 C13 118.3(3)
C11 N1 C13 117.4(3)
C1 O1 Si2 128.7(2)
C3 O2 Si1 125.2(2)
C7 O3 H3 109.5
O2 Si1 C21 109.4(2)
O2 Si1 C23 105.43(19)
C21 Si1 C23 114.1(3)
O2 Si1 C22 108.9(2)
C21 Si1 C22 109.8(4)
C23 Si1 C22 109.0(3)
O1 Si2 C16 108.1(2)
O1 Si2 C17 105.94(18)
C16 Si2 C17 113.8(3)
O1 Si2 C15 107.4(3)
C16 Si2 C15 111.6(4)
C17 Si2 C15 109.6(3)

loop_
_geom_bond_atom_site_label_1
_geom_bond_atom_site_label_2
_geom_bond_distance
C9 C8 1.514(6)
C9 H9A 0.96
C9 H9B 0.96
C9 H9C 0.96
C1 O1 1.378(4)
C1 C2 1.392(5)
C1 C6 1.388(5)
C2 C3 1.372(5)
C2 H2 0.93
C3 O2 1.377(4)
C3 C4 1.381(5)
C4 C5 1.381(5)
C4 H4 0.93
C5 C6 1.403(5)
C5 C7 1.515(5)
C6 C10 1.500(5)
C7 O3 1.415(4)
C7 C8 1.512(5)
C7 H7 0.98
C8 H8A 0.97
C8 H8B 0.97
C10 O4 1.237(4)
C10 N1 1.348(4)
C11 N1 1.464(5)
C11 C12 1.508(6)
C11 H11A 0.97
C11 H11B 0.97
C12 H12A 0.96
C12 H12B 0.96
C12 H12C 0.96
C13 N1 1.471(5)
C13 C14 1.501(6)
C13 H13A 0.97
C13 H13B 0.97
C14 H14A 0.96
C14 H14B 0.96
C14 H14C 0.96
C15 Si2 1.874(6)
C15 H15A 0.96
C15 H15B 0.96
C15 H15C 0.96
C16 Si2 1.849(6)
C16 H16A 0.96
C16 H16B 0.96
C16 H16C 0.96
C17 C18 1.486(7)
C17 C19 1.539(6)
C17 C20 1.557(7)
C17 Si2 1.854(5)
C18 H18A 0.96
C18 H18B 0.96
C18 H18C 0.96
C19 H19A 0.96
C19 H19B 0.96
C19 H19C 0.96
C20 H20A 0.96
C20 H20B 0.96
C20 H20C 0.96
C21 Si1 1.836(6)
C21 H21A 0.96
C21 H21B 0.96
C21 H21C 0.96
C22 Si1 1.884(5)
C22 H22A 0.96
C22 H22B 0.96
C22 H22C 0.96
C23 C24 1.508(7)
C23 C25 1.523(6)
C23 C26 1.591(7)
C23 Si1 1.850(5)
C24 H24A 0.96
C24 H24B 0.96
C24 H24C 0.96
C25 H25A 0.96
C25 H25B 0.96
C25 H25C 0.96
C26 H26A 0.96
C26 H26B 0.96
C26 H26C 0.96
O1 Si2 1.658(3)
O2 Si1 1.646(3)
O3 H3 0.82

loop_
_geom_hbond_atom_site_label_D
_geom_hbond_atom_site_label_H
_geom_hbond_atom_site_label_A
_geom_hbond_distance_DH
_geom_hbond_distance_HA
_geom_hbond_distance_DA
_geom_hbond_angle_DHA
_geom_hbond_site_symmetry_A
O3 H3 O4 0.82 1.98 2.779(4) 164 3_656

loop_
_geom_torsion_atom_site_label_1
_geom_torsion_atom_site_label_2
_geom_torsion_atom_site_label_3
_geom_torsion_atom_site_label_4
_geom_torsion
O1 C1 C2 C3 -178.8(3)
C6 C1 C2 C3 -1.6(5)
C1 C2 C3 O2 179.2(3)
C1 C2 C3 C4 -0.1(5)
O2 C3 C4 C5 -178.8(3)
C2 C3 C4 C5 0.5(5)
C3 C4 C5 C6 0.7(5)
C3 C4 C5 C7 178.4(3)
O1 C1 C6 C5 -180.0(3)
C2 C1 C6 C5 2.8(5)
O1 C1 C6 C10 -2.6(5)
C2 C1 C6 C10 -179.8(3)
C4 C5 C6 C1 -2.4(5)
C7 C5 C6 C1 180.0(3)
C4 C5 C6 C10 -179.7(3)
C7 C5 C6 C10 2.6(5)
C4 C5 C7 O3 21.7(5)
C6 C5 C7 O3 -160.6(3)
C4 C5 C7 C8 -96.7(4)
C6 C5 C7 C8 81.0(4)
O3 C7 C8 C9 61.1(5)
C5 C7 C8 C9 -176.9(4)
C1 C6 C10 O4 -104.5(4)
C5 C6 C10 O4 72.8(5)
C1 C6 C10 N1 75.1(4)
C5 C6 C10 N1 -107.6(4)
O4 C10 N1 C11 -175.5(4)
C6 C10 N1 C11 4.9(5)
O4 C10 N1 C13 -2.6(6)
C6 C10 N1 C13 177.9(3)
C12 C11 N1 C10 -116.9(4)
C12 C11 N1 C13 70.1(5)
C14 C13 N1 C10 -93.3(5)
C14 C13 N1 C11 80.2(5)
C2 C1 O1 Si2 -82.7(4)
C6 C1 O1 Si2 100.1(4)
C2 C3 O2 Si1 85.2(4)
C4 C3 O2 Si1 -95.4(4)
C3 O2 Si1 C21 37.0(5)
C3 O2 Si1 C23 160.2(3)
C3 O2 Si1 C22 -83.0(4)
C24 C23 Si1 O2 57.7(4)
C25 C23 Si1 O2 -179.7(4)
C26 C23 Si1 O2 -60.9(4)
C24 C23 Si1 C21 177.8(4)
C25 C23 Si1 C21 -59.7(5)
C26 C23 Si1 C21 59.2(5)
C24 C23 Si1 C22 -59.1(4)
C25 C23 Si1 C22 63.5(5)
C26 C23 Si1 C22 -177.7(4)
C1 O1 Si2 C16 15.6(5)
C1 O1 Si2 C17 137.9(3)
C1 O1 Si2 C15 -105.0(4)
C18 C17 Si2 O1 59.5(5)
C19 C17 Si2 O1 -179.1(4)
C20 C17 Si2 O1 -61.4(4)
C18 C17 Si2 C16 178.1(5)
C19 C17 Si2 C16 -60.5(5)
C20 C17 Si2 C16 57.3(5)
C18 C17 Si2 C15 -56.1(6)
C19 C17 Si2 C15 65.3(5)
C20 C17 Si2 C15 -177.0(4)
